data_2202148
loop_
_publ_author_name
'Kresge, A. Jerry'
'Lough, Alan J.'
'Zhu, Yu'

_publ_section_title
;
 2-Hydroxycyclohexene-1-carboxylic acid: the enol isomer of
 2-oxocyclohexane-1-carboxylic acid
;
_journal_issue 3
_journal_name_full 'Acta Crystallographica Section E'
_journal_page_first o344
_journal_page_last o346
_journal_paper_doi 10.1107/S1600536803003568
_journal_volume 59
_journal_year 2003
_chemical_formula_iupac 'C7 H10 O3'
_chemical_formula_moiety 'C7 H10 O3'
_chemical_formula_sum 'C7 H10 O3'
_chemical_formula_weight 142.15
_chemical_name_systematic
;
2-Hydroxycyclohexene-1-carboxylic acid
;
_space_group_IT_number 9
_symmetry_cell_setting monoclinic
_symmetry_space_group_name_Hall 'C -2yc'
_symmetry_space_group_name_H-M 'C 1 c 1'
_atom_sites_solution_hydrogens geom
_atom_sites_solution_primary direct
_atom_sites_solution_secondary difmap
_cell_angle_alpha 90.00
_cell_angle_beta 91.9072(12)
_cell_angle_gamma 90.00
_cell_formula_units_Z 16
_cell_length_a 11.1360(4)
_cell_length_b 11.1049(3)
_cell_length_c 22.8774(9)
_cell_measurement_reflns_used 2659
_cell_measurement_temperature 150.0(10)
_cell_measurement_theta_max 27.5
_cell_measurement_theta_min 2.6
_cell_volume 2827.55(17)
_computing_cell_refinement 'DENZO--SMN (Otwinowski & Minor, 1997)'
_computing_data_collection 'COLLECT (Nonius BV, 1997-2002)'
_computing_data_reduction DENZO--SMN
_computing_molecular_graphics SHELXTL
_computing_publication_material SHELXTL
_computing_structure_refinement SHELXTL
_computing_structure_solution 'SHELXTL (Sheldrick, 2001)'
_diffrn_ambient_temperature 150.0(10)
_diffrn_detector_area_resol_mean 9
_diffrn_measured_fraction_theta_full 0.993
_diffrn_measured_fraction_theta_max 0.993
_diffrn_measurement_device_type 'Nonius KappaCCD'
_diffrn_measurement_method '\f scans and \w scans with \k offsets'
_diffrn_radiation_monochromator graphite
_diffrn_radiation_source 'fine-focus sealed tube'
_diffrn_radiation_type MoK\a
_diffrn_radiation_wavelength 0.71073
_diffrn_reflns_av_R_equivalents 0.039
_diffrn_reflns_av_sigmaI/netI 0.051
_diffrn_reflns_limit_h_max 14
_diffrn_reflns_limit_h_min -14
_diffrn_reflns_limit_k_max 14
_diffrn_reflns_limit_k_min -14
_diffrn_reflns_limit_l_max 29
_diffrn_reflns_limit_l_min -29
_diffrn_reflns_number 8426
_diffrn_reflns_theta_full 27.46
_diffrn_reflns_theta_max 27.46
_diffrn_reflns_theta_min 2.59
_diffrn_standards_decay_% 0
_diffrn_standards_number 0
_exptl_absorpt_coefficient_mu 0.104
_exptl_absorpt_correction_type none
_exptl_crystal_colour colourless
_exptl_crystal_density_diffrn 1.336
_exptl_crystal_density_method 'not measured'
_exptl_crystal_description block
_exptl_crystal_F_000 1216
_exptl_crystal_size_max 0.40
_exptl_crystal_size_mid 0.35
_exptl_crystal_size_min 0.30
_refine_diff_density_max 0.414
_refine_diff_density_min -0.195
_refine_ls_extinction_coef 0.0047(12)
_refine_ls_extinction_expression Fc^*^=kFc[1+0.001xFc^2^\l^3^/sin(2\q)]^-1/4^
_refine_ls_extinction_method SHELXTL
_refine_ls_goodness_of_fit_ref 1.031
_refine_ls_hydrogen_treatment constr
_refine_ls_matrix_type full
_refine_ls_number_parameters 400
_refine_ls_number_reflns 3220
_refine_ls_number_restraints 32
_refine_ls_restrained_S_all 1.026
_refine_ls_R_factor_all 0.0655
_refine_ls_R_factor_gt 0.0460
_refine_ls_shift/su_max <0.001
_refine_ls_shift/su_mean 0.000
_refine_ls_structure_factor_coef Fsqd
_refine_ls_weighting_details 'calc w = 1/[\s^2^(Fo^2^)+(0.0520P)^2^+1.6672P] where P = (Fo^2^+2Fc^2^)/3'
_refine_ls_weighting_scheme calc
_refine_ls_wR_factor_gt 0.1078
_refine_ls_wR_factor_ref 0.1184
_reflns_number_gt 2554
_reflns_number_total 3220
_reflns_threshold_expression I>2\s(I)
_cod_data_source_file om6131.cif
_cod_data_source_block 3
_cod_depositor_comments
;
The following automatic conversions were performed:
'_symmetry_cell_setting' value 'Monoclinic' changed to 'monoclinic'
according to '/home/saulius/struct/CIF-dictionaries/cif_core.dic'
dictionary named 'cif_core.dic' version 2.4.1 from 2010-06-29.

Automatic conversion script
Id: cif_fix_enum 1527 2010-12-29 10:47:43Z saulius 

The following automatic conversions were performed:

'_symmetry_cell_setting' value 'Monoclinic' changed to 'monoclinic'
according to /home/saulius/struct/CIF-dictionaries/cif_core.dic
dictionary named 'cif_core.dic' version 2.4.1 from 2010-06-29.

Automatic conversion script
Id: cif_fix_values 1715 2011-07-08 13:25:40Z adriana 
;
_cod_original_sg_symbol_H-M 'C c'
_cod_database_code 2202148
_cod_database_fobs_code 2202148

loop_
_symmetry_equiv_pos_as_xyz
'x, y, z'
'x, -y, z+1/2'
'x+1/2, y+1/2, z'
'x+1/2, -y+1/2, z+1/2'

loop_
_atom_site_label
_atom_site_fract_x
_atom_site_fract_y
_atom_site_fract_z
_atom_site_U_iso_or_equiv
_atom_site_adp_type
_atom_site_calc_flag
_atom_site_refinement_flags
_atom_site_occupancy
_atom_site_disorder_assembly
_atom_site_disorder_group
_atom_site_type_symbol
O1A 0.5025(2) 0.4443(2) 0.99826(11) 0.0384(6) Uani d . 1 . . O
H1A 0.4503 0.4572 0.9716 0.058 Uiso calc R 1 . . H
O2A 0.3979(2) 0.4165(2) 0.89731(11) 0.0403(6) Uani d . 1 . . O
O3A 0.4585(3) 0.2646(2) 0.84107(11) 0.0443(7) Uani d . 1 . . O
H3A 0.4025 0.2917 0.8194 0.066 Uiso calc R 1 . . H
C1A 0.5592(3) 0.2919(3) 0.93167(14) 0.0327(7) Uani d . 1 . . C
C2A 0.5721(3) 0.3514(3) 0.98299(14) 0.0319(7) Uani d . 1 . . C
C3A 0.6637(4) 0.3198(3) 1.02951(16) 0.0412(8) Uani d . 1 . . C
H3AA 0.7046 0.3944 1.0430 0.049 Uiso calc R 1 . . H
H3AB 0.6221 0.2853 1.0633 0.049 Uiso calc R 1 . . H
C4A 0.7558(4) 0.2324(5) 1.01036(19) 0.0592(12) Uani d . 1 . . C
H4AA 0.8175 0.2757 0.9884 0.071 Uiso calc R 1 . . H
H4AB 0.7960 0.1955 1.0452 0.071 Uiso calc R 1 . . H
C5A 0.7025(4) 0.1365(4) 0.9731(2) 0.0618(12) Uani d . 1 . . C
H5AA 0.6443 0.0904 0.9960 0.074 Uiso calc R 1 . . H
H5AB 0.7668 0.0804 0.9617 0.074 Uiso calc R 1 . . H
C6A 0.6381(4) 0.1853(4) 0.91744(17) 0.0433(9) Uani d . 1 . . C
H6AA 0.6984 0.2102 0.8890 0.052 Uiso calc R 1 . . H
H6AB 0.5881 0.1208 0.8993 0.052 Uiso calc R 1 . . H
C7A 0.4671(3) 0.3288(3) 0.88942(14) 0.0351(8) Uani d . 1 . . C
O1B 0.2544(2) -0.2838(2) 0.66286(11) 0.0400(6) Uani d . 1 . . O
H1B 0.2419 -0.2345 0.6898 0.060 Uiso calc R 1 . . H
O2B 0.2888(2) -0.1846(2) 0.76381(11) 0.0384(6) Uani d . 1 . . O
O3B 0.4427(2) -0.2498(3) 0.82081(11) 0.0449(7) Uani d . 1 . . O
H3B 0.4164 -0.1956 0.8425 0.067 Uiso calc R 1 . . H
C1B 0.4111(3) -0.3451(3) 0.73005(14) 0.0328(7) Uani d . 1 . . C
C2B 0.3481(3) -0.3553(3) 0.67850(15) 0.0315(7) Uani d . 1 . . C
C3B 0.3760(4) -0.4448(3) 0.63269(15) 0.0396(8) Uani d . 1 . . C
H3BA 0.4086 -0.4020 0.5987 0.048 Uiso calc R 1 . . H
H3BB 0.3006 -0.4850 0.6194 0.048 Uiso calc R 1 . . H
C4B 0.4649(4) -0.5396(4) 0.65305(18) 0.0563(11) Uani d . 1 . . C
H4BA 0.4229 -0.6017 0.6757 0.068 Uiso calc R 1 . . H
H4BB 0.4992 -0.5792 0.6186 0.068 Uiso calc R 1 . . H
C5B 0.5633(4) -0.4871(4) 0.6898(2) 0.0577(11) Uani d . 1 . . C
H5BA 0.6074 -0.4275 0.6665 0.069 Uiso calc R 1 . . H
H5BB 0.6204 -0.5517 0.7017 0.069 Uiso calc R 1 . . H
C6B 0.5172(4) -0.4254(3) 0.74483(17) 0.0412(9) Uani d . 1 . . C
H6BA 0.4933 -0.4875 0.7732 0.049 Uiso calc R 1 . . H
H6BB 0.5826 -0.3768 0.7633 0.049 Uiso calc R 1 . . H
C7B 0.3754(3) -0.2552(3) 0.77191(14) 0.0343(8) Uani d . 1 . . C
O1C 0.1713(2) 0.3068(2) 0.66833(11) 0.0423(6) Uani d . 1 A 1 O
H1C 0.2215 0.2906 0.6955 0.063 Uiso calc R 1 A 1 H
O2C 0.2761(2) 0.3325(2) 0.76997(11) 0.0384(6) Uani d . 1 . . O
O3C 0.2192(3) 0.4868(2) 0.82564(11) 0.0443(7) Uani d . 1 . . O
H3C 0.2743 0.4591 0.8477 0.066 Uiso calc R 1 . . H
C1C 0.1165(3) 0.4595(3) 0.73599(14) 0.0317(7) Uani d . 1 . . C
C2C 0.1048(3) 0.4018(3) 0.68371(14) 0.0337(7) Uani d . 1 A . C
C3C 0.0160(4) 0.4388(3) 0.63633(17) 0.0438(9) Uani d D 1 A 1 C
H3CA -0.0520 0.3813 0.6351 0.053 Uiso calc PR 0.762(7) B 1 H
H3CB 0.0550 0.4354 0.5981 0.053 Uiso calc PR 0.762(7) B 1 H
C3C* 0.0160(4) 0.4388(3) 0.63633(17) 0.0438(9) Uani d PD 0.00 A 2 C
H3CC -0.0202 0.3655 0.6185 0.053 Uiso calc PR 0.238(7) B 2 H
H3CD 0.0593 0.4817 0.6055 0.053 Uiso calc PR 0.238(7) B 2 H
C4C -0.0320(5) 0.5663(4) 0.6461(2) 0.0442(13) Uani d PDU 0.762(7) A 1 C
H4CA 0.0314 0.6260 0.6380 0.053 Uiso calc PR 0.762(7) B 1 H
H4CB -0.1013 0.5817 0.6190 0.053 Uiso calc PR 0.762(7) B 1 H
C5C -0.0709(4) 0.5801(6) 0.7092(2) 0.0461(15) Uani d PDU 0.762(7) A 1 C
H5CA -0.1068 0.6607 0.7147 0.055 Uiso calc PR 0.762(7) B 1 H
H5CB -0.1323 0.5187 0.7178 0.055 Uiso calc PR 0.762(7) B 1 H
C4C* -0.0847(9) 0.5200(14) 0.6577(7) 0.0439(17) Uani d PDU 0.238(7) A 2 C
H4CC -0.1286 0.5574 0.6240 0.053 Uiso calc PR 0.238(7) B 2 H
H4CD -0.1423 0.4725 0.6803 0.053 Uiso calc PR 0.238(7) B 2 H
C5C* -0.0255(17) 0.6168(12) 0.6964(5) 0.0454(19) Uani d PDU 0.238(7) A 2 C
H5CC 0.0336 0.6616 0.6733 0.054 Uiso calc PR 0.238(7) B 2 H
H5CD -0.0876 0.6747 0.7085 0.054 Uiso calc PR 0.238(7) B 2 H
C6C 0.0380(4) 0.5647(3) 0.75087(16) 0.0388(9) Uani d D 1 A 1 C
H6CA 0.0867 0.6392 0.7503 0.047 Uiso calc PR 0.762(7) B 1 H
H6CB 0.0097 0.5540 0.7911 0.047 Uiso calc PR 0.762(7) B 1 H
C6C* 0.0380(4) 0.5647(3) 0.75087(16) 0.0388(9) Uani d PD 0.00 A 2 C
H6CC 0.0878 0.6280 0.7701 0.047 Uiso calc PR 0.238(7) B 2 H
H6CD -0.0228 0.5383 0.7788 0.047 Uiso calc PR 0.238(7) B 2 H
C7C 0.2094(3) 0.4203(3) 0.77745(14) 0.0333(7) Uani d . 1 A . C
O1D 0.4100(2) 0.0251(2) 0.99417(11) 0.0418(6) Uani d . 1 C 1 O
H1D 0.4245 -0.0236 0.9672 0.063 Uiso calc R 1 C 1 H
O2D 0.3796(2) -0.0729(2) 0.89199(11) 0.0405(6) Uani d . 1 . . O
O3D 0.2241(3) -0.0106(2) 0.83577(11) 0.0442(7) Uani d . 1 . . O
H3D 0.2506 -0.0647 0.8141 0.066 Uiso calc R 1 . . H
C1D 0.2553(3) 0.0860(3) 0.92558(14) 0.0308(7) Uani d . 1 . . C
C2D 0.3145(3) 0.0939(3) 0.97808(14) 0.0326(7) Uani d . 1 C . C
C3D 0.2811(4) 0.1792(4) 1.02524(17) 0.0436(9) Uani d D 1 C 1 C
H3DA 0.3395 0.2464 1.0271 0.052 Uiso calc PR 0.661(6) D 1 H
H3DB 0.2850 0.1370 1.0634 0.052 Uiso calc PR 0.661(6) D 1 H
C3D* 0.2811(4) 0.1792(4) 1.02524(17) 0.0436(9) Uani d PD 0.00 C 2 C
H3DC 0.3553 0.2128 1.0439 0.052 Uiso calc PR 0.339(6) D 2 H
H3DD 0.2379 0.1345 1.0555 0.052 Uiso calc PR 0.339(6) D 2 H
C4D 0.1529(4) 0.2304(5) 1.0141(2) 0.0426(14) Uani d PDU 0.661(6) C 1 C
H4DA 0.0926 0.1670 1.0212 0.051 Uiso calc PR 0.661(6) D 1 H
H4DB 0.1388 0.2978 1.0414 0.051 Uiso calc PR 0.661(6) D 1 H
C5D 0.1395(6) 0.2746(5) 0.9512(2) 0.0419(15) Uani d PDU 0.661(6) C 1 C
H5DA 0.2033 0.3339 0.9431 0.050 Uiso calc PR 0.661(6) D 1 H
H5DB 0.0606 0.3143 0.9448 0.050 Uiso calc PR 0.661(6) D 1 H
C5D* 0.1008(8) 0.2264(11) 0.9649(3) 0.0412(17) Uani d PDU 0.339(6) C 2 C
H5DC 0.0415 0.2889 0.9529 0.049 Uiso calc PR 0.339(6) D 2 H
H5DD 0.0590 0.1655 0.9884 0.049 Uiso calc PR 0.339(6) D 2 H
C4D* 0.2010(9) 0.2840(7) 1.0023(5) 0.0419(17) Uani d PDU 0.339(6) C 2 C
H4DC 0.1672 0.3291 1.0353 0.050 Uiso calc PR 0.339(6) D 2 H
H4DD 0.2482 0.3404 0.9786 0.050 Uiso calc PR 0.339(6) D 2 H
C6D 0.1496(3) 0.1660(3) 0.91009(16) 0.0378(8) Uani d D 1 C 1 C
H6DA 0.0749 0.1179 0.9115 0.045 Uiso calc PR 0.661(6) D 1 H
H6DB 0.1571 0.1953 0.8695 0.045 Uiso calc PR 0.661(6) D 1 H
C6D* 0.1496(3) 0.1660(3) 0.91009(16) 0.0378(8) Uani d PD 0.00 C 2 C
H6DC 0.0852 0.1174 0.8907 0.045 Uiso calc PR 0.339(6) D 2 H
H6DD 0.1745 0.2287 0.8822 0.045 Uiso calc PR 0.339(6) D 2 H
C7D 0.2915(3) -0.0040(3) 0.88395(14) 0.0332(7) Uani d . 1 C . C

loop_
_atom_site_aniso_label
_atom_site_aniso_U_11
_atom_site_aniso_U_22
_atom_site_aniso_U_33
_atom_site_aniso_U_12
_atom_site_aniso_U_13
_atom_site_aniso_U_23
O1A 0.0465(14) 0.0384(13) 0.0299(12) 0.0081(12) -0.0028(10) -0.0049(10)
O2A 0.0443(15) 0.0430(14) 0.0330(13) 0.0133(13) -0.0054(11) -0.0069(11)
O3A 0.0492(16) 0.0508(15) 0.0322(14) 0.0160(13) -0.0080(11) -0.0128(11)
C1A 0.0352(18) 0.0354(17) 0.0274(16) 0.0049(15) 0.0000(14) -0.0001(13)
C2A 0.0325(18) 0.0316(16) 0.0315(17) -0.0050(15) 0.0020(14) 0.0007(13)
C3A 0.048(2) 0.0455(19) 0.0297(18) -0.0004(18) -0.0046(15) 0.0029(15)
C4A 0.052(3) 0.078(3) 0.048(2) 0.019(2) -0.0076(19) 0.001(2)
C5A 0.059(3) 0.058(3) 0.067(3) 0.025(2) -0.016(2) -0.007(2)
C6A 0.040(2) 0.047(2) 0.043(2) 0.0077(18) -0.0030(17) -0.0047(17)
C7A 0.040(2) 0.0352(17) 0.0304(16) 0.0039(16) 0.0004(14) -0.0035(14)
O1B 0.0408(14) 0.0489(14) 0.0298(11) 0.0114(12) -0.0053(10) -0.0009(10)
O2B 0.0404(15) 0.0430(13) 0.0314(13) 0.0129(12) -0.0073(10) -0.0044(10)
O3B 0.0463(15) 0.0552(16) 0.0324(13) 0.0199(13) -0.0102(11) -0.0074(11)
C1B 0.0363(19) 0.0343(16) 0.0276(16) 0.0062(15) 0.0004(14) 0.0006(13)
C2B 0.0325(18) 0.0322(16) 0.0299(16) 0.0008(15) 0.0014(13) 0.0018(13)
C3B 0.044(2) 0.0458(19) 0.0294(17) 0.0019(17) 0.0025(15) -0.0026(15)
C4B 0.076(3) 0.053(2) 0.041(2) 0.021(2) 0.000(2) -0.0079(18)
C5B 0.058(3) 0.055(2) 0.060(2) 0.022(2) -0.008(2) -0.015(2)
C6B 0.044(2) 0.040(2) 0.039(2) 0.0116(18) -0.0068(16) -0.0019(16)
C7B 0.0353(19) 0.0372(17) 0.0300(17) 0.0014(16) -0.0034(14) 0.0017(13)
O1C 0.0465(15) 0.0428(14) 0.0371(13) 0.0115(12) -0.0081(11) -0.0127(11)
O2C 0.0445(14) 0.0380(13) 0.0321(13) 0.0119(13) -0.0069(11) -0.0079(11)
O3C 0.0568(18) 0.0471(14) 0.0282(12) 0.0202(13) -0.0109(11) -0.0106(11)
C1C 0.0347(18) 0.0301(16) 0.0303(17) 0.0023(15) 0.0002(14) -0.0024(13)
C2C 0.0346(19) 0.0356(17) 0.0308(16) 0.0026(15) -0.0003(14) -0.0024(14)
C3C 0.044(2) 0.051(2) 0.0354(19) 0.0043(18) -0.0107(16) -0.0040(16)
C3C* 0.044(2) 0.051(2) 0.0354(19) 0.0043(18) -0.0107(16) -0.0040(16)
C4C 0.047(3) 0.044(3) 0.040(3) 0.007(2) -0.012(2) -0.002(2)
C5C 0.045(3) 0.042(3) 0.051(3) 0.016(3) -0.010(2) -0.007(2)
C4C* 0.046(4) 0.045(4) 0.040(3) 0.007(3) -0.012(3) -0.002(3)
C5C* 0.044(4) 0.041(4) 0.050(3) 0.015(3) -0.010(3) -0.006(3)
C6C 0.038(2) 0.0384(19) 0.039(2) 0.0094(17) -0.0049(16) -0.0032(15)
C6C* 0.038(2) 0.0384(19) 0.039(2) 0.0094(17) -0.0049(16) -0.0032(15)
C7C 0.0389(19) 0.0335(16) 0.0275(16) 0.0032(16) 0.0024(14) -0.0013(13)
O1D 0.0423(14) 0.0446(14) 0.0377(14) 0.0116(12) -0.0112(11) -0.0059(11)
O2D 0.0375(15) 0.0477(14) 0.0359(14) 0.0126(13) -0.0064(11) -0.0068(11)
O3D 0.0510(16) 0.0511(15) 0.0296(13) 0.0181(13) -0.0120(11) -0.0099(11)
C1D 0.0315(17) 0.0321(16) 0.0286(16) 0.0010(15) -0.0019(13) -0.0017(13)
C2D 0.0336(19) 0.0332(16) 0.0305(17) 0.0029(14) -0.0040(14) 0.0006(13)
C3D 0.047(2) 0.046(2) 0.0374(19) 0.0060(18) -0.0064(16) -0.0092(16)
C3D* 0.047(2) 0.046(2) 0.0374(19) 0.0060(18) -0.0064(16) -0.0092(16)
C4D 0.047(4) 0.037(3) 0.044(3) 0.010(3) 0.001(3) -0.009(2)
C5D 0.044(4) 0.034(3) 0.047(3) 0.014(3) -0.006(3) -0.006(2)
C5D* 0.045(4) 0.032(4) 0.046(4) 0.013(3) -0.006(3) -0.005(3)
C4D* 0.047(4) 0.035(4) 0.044(3) 0.010(3) 0.001(3) -0.008(3)
C6D 0.036(2) 0.0425(19) 0.0340(18) 0.0085(17) -0.0039(15) -0.0030(15)
C6D* 0.036(2) 0.0425(19) 0.0340(18) 0.0085(17) -0.0039(15) -0.0030(15)
C7D 0.0325(18) 0.0389(17) 0.0279(16) 0.0054(15) -0.0030(13) -0.0027(14)

loop_
_atom_type_symbol
_atom_type_description
_atom_type_scat_dispersion_real
_atom_type_scat_dispersion_imag
_atom_type_scat_source
C C 0.0033 0.0016 'International Tables Vol C Tables 4.2.6.8 and 6.1.1.4'
H H 0.0000 0.0000 'International Tables Vol C Tables 4.2.6.8 and 6.1.1.4'
O O 0.0106 0.0060 'International Tables Vol C Tables 4.2.6.8 and 6.1.1.4'

loop_
_geom_angle_atom_site_label_1
_geom_angle_atom_site_label_2
_geom_angle_atom_site_label_3
_geom_angle
C2A O1A H1A 109.5
C7A O3A H3A 109.5
C2A C1A C7A 119.7(3)
C2A C1A C6A 121.5(3)
C7A C1A C6A 118.8(3)
O1A C2A C1A 123.7(3)
O1A C2A C3A 112.5(3)
C1A C2A C3A 123.8(3)
C4A C3A C2A 113.9(3)
C4A C3A H3AA 108.8
C2A C3A H3AA 108.8
C4A C3A H3AB 108.8
C2A C3A H3AB 108.8
H3AA C3A H3AB 107.7
C5A C4A C3A 111.8(4)
C5A C4A H4AA 109.2
C3A C4A H4AA 109.2
C5A C4A H4AB 109.2
C3A C4A H4AB 109.2
H4AA C4A H4AB 107.9
C4A C5A C6A 113.1(4)
C4A C5A H5AA 109.0
C6A C5A H5AA 109.0
C4A C5A H5AB 109.0
C6A C5A H5AB 109.0
H5AA C5A H5AB 107.8
C1A C6A C5A 110.8(3)
C1A C6A H6AA 109.5
C5A C6A H6AA 109.5
C1A C6A H6AB 109.5
C5A C6A H6AB 109.5
H6AA C6A H6AB 108.1
O2A C7A O3A 120.8(3)
O2A C7A C1A 123.2(3)
O3A C7A C1A 116.0(3)
C2B O1B H1B 109.5
C7B O3B H3B 109.5
C2B C1B C7B 119.2(3)
C2B C1B C6B 121.6(3)
C7B C1B C6B 119.3(3)
O1B C2B C1B 123.7(3)
O1B C2B C3B 112.6(3)
C1B C2B C3B 123.7(3)
C2B C3B C4B 113.6(3)
C2B C3B H3BA 108.8
C4B C3B H3BA 108.8
C2B C3B H3BB 108.8
C4B C3B H3BB 108.8
H3BA C3B H3BB 107.7
C5B C4B C3B 111.6(3)
C5B C4B H4BA 109.3
C3B C4B H4BA 109.3
C5B C4B H4BB 109.3
C3B C4B H4BB 109.3
H4BA C4B H4BB 108.0
C4B C5B C6B 112.3(4)
C4B C5B H5BA 109.1
C6B C5B H5BA 109.1
C4B C5B H5BB 109.1
C6B C5B H5BB 109.1
H5BA C5B H5BB 107.9
C1B C6B C5B 111.1(3)
C1B C6B H6BA 109.4
C5B C6B H6BA 109.4
C1B C6B H6BB 109.4
C5B C6B H6BB 109.4
H6BA C6B H6BB 108.0
O2B C7B O3B 120.5(3)
O2B C7B C1B 124.1(3)
O3B C7B C1B 115.4(3)
C2C O1C H1C 109.5
C7C O3C H3C 109.5
C2C C1C C7C 118.7(3)
C2C C1C C6C 121.7(3)
C7C C1C C6C 119.6(3)
O1C C2C C1C 124.3(3)
O1C C2C C3C 112.4(3)
C1C C2C C3C 123.3(3)
C2C C3C C4C 111.8(3)
C2C C3C H3CA 109.3
C4C C3C H3CA 109.3
C2C C3C H3CB 109.3
C4C C3C H3CB 109.3
H3CA C3C H3CB 107.9
C5C C4C C3C 110.0(4)
C5C C4C H4CA 109.7
C3C C4C H4CA 109.7
C5C C4C H4CB 109.7
C3C C4C H4CB 109.7
H4CA C4C H4CB 108.2
C6C C5C C4C 109.5(4)
C6C C5C H5CA 109.8
C4C C5C H5CA 109.8
C6C C5C H5CB 109.8
C4C C5C H5CB 109.8
H5CA C5C H5CB 108.2
C5C* C4C* H4CC 110.3
C5C* C4C* H4CD 110.3
H4CC C4C* H4CD 108.6
C4C* C5C* H5CC 109.1
C4C* C5C* H5CD 109.1
H5CC C5C* H5CD 107.8
C1C C6C C5C 113.7(3)
C1C C6C H6CA 108.8
C5C C6C H6CA 108.8
C1C C6C H6CB 108.8
C5C C6C H6CB 108.8
H6CA C6C H6CB 107.7
O2C C7C O3C 121.2(3)
O2C C7C C1C 124.3(3)
O3C C7C C1C 114.5(3)
C2D O1D H1D 109.5
C7D O3D H3D 109.5
C2D C1D C7D 119.4(3)
C2D C1D C6D 121.6(3)
C7D C1D C6D 119.0(3)
O1D C2D C1D 124.2(3)
O1D C2D C3D 112.0(3)
C1D C2D C3D 123.8(3)
C2D C3D C4D 111.4(3)
C2D C3D H3DA 109.4
C4D C3D H3DA 109.4
C2D C3D H3DB 109.4
C4D C3D H3DB 109.4
H3DA C3D H3DB 108.0
C5D C4D C3D 109.5(4)
C5D C4D H4DA 109.8
C3D C4D H4DA 109.8
C5D C4D H4DB 109.8
C3D C4D H4DB 109.8
H4DA C4D H4DB 108.2
C4D C5D C6D 108.6(4)
C4D C5D H5DA 110.0
C6D C5D H5DA 110.0
C4D C5D H5DB 110.0
C6D C5D H5DB 110.0
H5DA C5D H5DB 108.4
C4D* C5D* H5DC 109.3
C4D* C5D* H5DD 109.3
H5DC C5D* H5DD 108.0
C5D* C4D* H4DC 110.5
C5D* C4D* H4DD 110.5
H4DC C4D* H4DD 108.7
C1D C6D C5D 113.0(4)
C1D C6D H6DA 109.0
C5D C6D H6DA 109.0
C1D C6D H6DB 109.0
C5D C6D H6DB 109.0
H6DA C6D H6DB 107.8
O2D C7D O3D 120.8(3)
O2D C7D C1D 124.0(3)
O3D C7D C1D 115.2(3)

loop_
_geom_bond_atom_site_label_1
_geom_bond_atom_site_label_2
_geom_bond_site_symmetry_2
_geom_bond_distance
_geom_bond_publ_flag
O1A C2A . 1.344(4) ?
O1A H1A . 0.8400 ?
O2A C7A . 1.259(4) ?
O3A C7A . 1.317(4) ?
O3A H3A . 0.8400 ?
C1A C2A . 1.350(4) ?
C1A C7A . 1.445(5) ?
C1A C6A . 1.516(5) ?
C2A C3A . 1.491(5) ?
C3A C4A . 1.489(6) ?
C3A H3AA . 0.9900 ?
C3A H3AB . 0.9900 ?
C4A C5A . 1.476(6) ?
C4A H4AA . 0.9900 ?
C4A H4AB . 0.9900 ?
C5A C6A . 1.539(6) ?
C5A H5AA . 0.9900 ?
C5A H5AB . 0.9900 ?
C6A H6AA . 0.9900 ?
C6A H6AB . 0.9900 ?
O1B C2B . 1.349(4) ?
O1B H1B . 0.8400 ?
O2B C7B . 1.251(4) ?
O3B C7B . 1.327(4) ?
O3B H3B . 0.8400 ?
C1B C2B . 1.357(5) ?
C1B C7B . 1.448(5) ?
C1B C6B . 1.511(5) ?
C2B C3B . 1.485(5) ?
C3B C4B . 1.508(6) ?
C3B H3BA . 0.9900 ?
C3B H3BB . 0.9900 ?
C4B C5B . 1.479(6) ?
C4B H4BA . 0.9900 ?
C4B H4BB . 0.9900 ?
C5B C6B . 1.536(6) ?
C5B H5BA . 0.9900 ?
C5B H5BB . 0.9900 ?
C6B H6BA . 0.9900 ?
C6B H6BB . 0.9900 ?
O1C C2C . 1.343(4) ?
O1C H1C . 0.8400 ?
O2C C7C . 1.241(4) ?
O3C C7C . 1.328(4) ?
O3C H3C . 0.8400 ?
C1C C2C . 1.359(4) ?
C1C C7C . 1.447(5) ?
C1C C6C . 1.505(5) ?
C2C C3C . 1.500(5) ?
C3C C4C . 1.533(6) ?
C3C H3CA . 0.9900 ?
C3C H3CB . 0.9900 ?
C4C C5C . 1.528(6) ?
C4C H4CA . 0.9900 ?
C4C H4CB . 0.9900 ?
C5C C6C . 1.527(6) ?
C5C H5CA . 0.9900 ?
C5C H5CB . 0.9900 ?
C4C* C5C* . 1.528(6) ?
C4C* H4CC . 0.9900 ?
C4C* H4CD . 0.9900 ?
C5C* H5CC . 0.9900 ?
C5C* H5CD . 0.9900 ?
C6C H6CA . 0.9900 ?
C6C H6CB . 0.9900 ?
O1D C2D . 1.350(4) ?
O1D H1D . 0.8400 ?
O2D C7D . 1.253(4) ?
O3D C7D . 1.314(4) ?
O3D H3D . 0.8400 ?
C1D C2D . 1.353(4) ?
C1D C7D . 1.448(4) ?
C1D C6D . 1.507(5) ?
C2D C3D . 1.492(5) ?
C3D C4D . 1.550(6) ?
C3D H3DA . 0.9900 ?
C3D H3DB . 0.9900 ?
C4D C5D . 1.524(6) ?
C4D H4DA . 0.9900 ?
C4D H4DB . 0.9900 ?
C5D C6D . 1.536(5) ?
C5D H5DA . 0.9900 ?
C5D H5DB . 0.9900 ?
C5D* C4D* . 1.524(6) ?
C5D* H5DC . 0.9900 ?
C5D* H5DD . 0.9900 ?
C4D* H4DC . 0.9900 ?
C4D* H4DD . 0.9900 ?
C6D H6DA . 0.9900 ?
C6D H6DB . 0.9900 ?

loop_
_geom_hbond_atom_site_label_D
_geom_hbond_atom_site_label_H
_geom_hbond_atom_site_label_A
_geom_hbond_distance_DH
_geom_hbond_distance_HA
_geom_hbond_distance_DA
_geom_hbond_angle_DHA
O1A H1A O2A 0.84 1.84 2.570(3) 145
O3A H3A O2C 0.84 1.83 2.669(3) 173
O1B H1B O2B 0.84 1.84 2.576(3) 145
O3B H3B O2D 0.84 1.83 2.661(3) 173
O1C H1C O2C 0.84 1.85 2.582(3) 145
O3C H3C O2A 0.84 1.82 2.653(3) 174
O1D H1D O2D 0.84 1.86 2.591(3) 145
O3D H3D O2B 0.84 1.82 2.654(3) 173
